data_4339073
loop_
_publ_author_name
'Mena-Cruz, Adrian'
'Lorenzo-Luis, Pablo'
'Romerosa, Antonio'
'Saoud, Mustapha'
'Serrano-Ruiz, Manuel'

_publ_section_title
;
 Synthesis of the water soluble ligands dmPTA and dmoPTA and the complex
 [RuClCp(HdmoPTA)(PPh(3))](OSO(2)CF(3)) (dmPTA =
 N,N'-Dimethyl-1,3,5-triaza-7-phosphaadamantane, dmoPTA =
 3,7-Dimethyl-1,3,7-triaza-5-phosphabicyclo[3.3.1]nonane, HdmoPTA =
 3,7-H-3,7-Dimethyl-1,3,7-triaza-5-phosphabicyclo[3.3.1]nonane).
;
_journal_issue 15
_journal_name_full 'Inorganic chemistry'
_journal_page_first 6120
_journal_page_last 6128
_journal_paper_doi 10.1021/ic070168m
_journal_volume 46
_journal_year 2007
_chemical_formula_sum 'C32.5 H43 Cl F3 N3 O4.5 P2 Ru S'
_chemical_formula_weight 835.22
_chemical_name_systematic
; 
 ? 
;
_space_group_IT_number 2
_symmetry_cell_setting triclinic
_symmetry_space_group_name_Hall '-P 1'
_symmetry_space_group_name_H-M 'P -1'
_atom_sites_solution_hydrogens geom
_atom_sites_solution_primary direct
_atom_sites_solution_secondary difmap
_audit_creation_method SHELXL-97
_cell_angle_alpha 77.226(5)
_cell_angle_beta 74.345(5)
_cell_angle_gamma 77.086(5)
_cell_formula_units_Z 2
_cell_length_a 9.162(5)
_cell_length_b 14.336(5)
_cell_length_c 15.123(5)
_cell_measurement_reflns_used 5226
_cell_measurement_temperature 100(2)
_cell_measurement_theta_max 46.53
_cell_measurement_theta_min 1.96
_cell_volume 1836.7(13)
_computing_cell_refinement 'Bruker APEX'
_computing_data_collection 'Bruker APEX'
_computing_data_reduction 'Bruker SHELXTL'
_computing_molecular_graphics 'Bruker SHELXTL'
_computing_publication_material 'Bruker SHELXTL'
_computing_structure_refinement 'SHELXL-97 (Sheldrick, 1997)'
_computing_structure_solution 'SHELXS-97 (Sheldrick, 1990)'
_diffrn_ambient_temperature 293(2)
_diffrn_measured_fraction_theta_full 0.989
_diffrn_measured_fraction_theta_max 0.989
_diffrn_measurement_device_type 'CCD area detector'
_diffrn_measurement_method 'phi and omega scans'
_diffrn_radiation_monochromator graphite
_diffrn_radiation_source 'fine-focus sealed tube'
_diffrn_radiation_type MoK\a
_diffrn_radiation_wavelength 0.71069
_diffrn_reflns_av_R_equivalents 0.0653
_diffrn_reflns_av_sigmaI/netI 0.1612
_diffrn_reflns_limit_h_max 10
_diffrn_reflns_limit_h_min -10
_diffrn_reflns_limit_k_max 15
_diffrn_reflns_limit_k_min -15
_diffrn_reflns_limit_l_max 16
_diffrn_reflns_limit_l_min -9
_diffrn_reflns_number 8560
_diffrn_reflns_theta_full 23.27
_diffrn_reflns_theta_max 23.27
_diffrn_reflns_theta_min 1.42
_exptl_absorpt_coefficient_mu 0.700
_exptl_absorpt_correction_type none
_exptl_crystal_colour orange
_exptl_crystal_density_diffrn 1.509
_exptl_crystal_density_method 'not measured'
_exptl_crystal_description prismatic
_exptl_crystal_F_000 857
_exptl_crystal_size_max 0.250
_exptl_crystal_size_mid 0.121
_exptl_crystal_size_min 0.098
_refine_diff_density_max 0.640
_refine_diff_density_min -0.781
_refine_diff_density_rms 0.188
_refine_ls_extinction_method none
_refine_ls_goodness_of_fit_ref 0.940
_refine_ls_hydrogen_treatment mixed
_refine_ls_matrix_type full
_refine_ls_number_parameters 452
_refine_ls_number_reflns 5226
_refine_ls_number_restraints 0
_refine_ls_restrained_S_all 0.940
_refine_ls_R_factor_all 0.0911
_refine_ls_R_factor_gt 0.0517
_refine_ls_shift/su_max 0.286
_refine_ls_shift/su_mean 0.006
_refine_ls_structure_factor_coef Fsqd
_refine_ls_weighting_details 'calc w=1/[\s^2^(Fo^2^)+(0.0737P)^2^+0.0000P] where P=(Fo^2^+2Fc^2^)/3'
_refine_ls_weighting_scheme calc
_refine_ls_wR_factor_gt 0.1163
_refine_ls_wR_factor_ref 0.1737
_reflns_number_gt 3195
_reflns_number_total 5226
_reflns_threshold_expression >2sigma(I)
_cod_data_source_file ic070168m-file003.cif
_cod_data_source_block 572mm
_cod_depositor_comments
;
The following automatic conversions were performed:

'_symmetry_cell_setting' value 'Triclinic' changed to 'triclinic'
according to
/usr/data/users/saulius/automatic-downloads/retrospective/ACS/lib/dictionaries/cif_core.dic
dictionary named 'cif_core.dic' version 2.4.2 from 2011-04-26.

Automatic conversion script
Id: cif_fix_values 2281 2013-09-26 08:29:07Z andrius 
;
_cod_original_sg_symbol_H-M P-1
_cod_original_formula_sum 'C32.50 H43 Cl F3 N3 O4.50 P2 Ru S'
_cod_database_code 4339073

loop_
_symmetry_equiv_pos_as_xyz
'x, y, z'
'-x, -y, -z'

loop_
_atom_site_label
_atom_site_type_symbol
_atom_site_fract_x
_atom_site_fract_y
_atom_site_fract_z
_atom_site_U_iso_or_equiv
_atom_site_adp_type
_atom_site_occupancy
_atom_site_symmetry_multiplicity
_atom_site_calc_flag
_atom_site_refinement_flags
Ru1 Ru 0.29704(9) 0.40235(5) 0.35844(6) 0.0192(3) Uani 1 1 d .
P1 P 0.3998(3) 0.24909(17) 0.42118(17) 0.0204(6) Uani 1 1 d .
P2 P 0.5209(3) 0.45586(18) 0.28049(17) 0.0216(6) Uani 1 1 d .
S1 S 0.7242(4) 0.2555(2) 0.9373(2) 0.0429(8) Uani 1 1 d .
Cl1 Cl 0.3086(2) 0.46607(16) 0.49328(16) 0.0246(6) Uani 1 1 d .
C1 C 0.2090(10) 0.3982(7) 0.2380(7) 0.026(2) Uani 1 1 d .
H1 H 0.2681 0.3717 0.1819 0.031 Uiso 1 1 calc R
C2 C 0.1815(10) 0.4987(7) 0.2496(6) 0.026(2) Uani 1 1 d .
H2 H 0.2215 0.5522 0.2035 0.031 Uiso 1 1 calc R
C3 C 0.0846(10) 0.5061(7) 0.3367(7) 0.025(2) Uani 1 1 d .
H3 H 0.0453 0.5664 0.3623 0.031 Uiso 1 1 calc R
C4 C 0.0438(10) 0.4126(7) 0.3815(7) 0.026(2) Uani 1 1 d .
H4 H -0.0285 0.3986 0.4417 0.031 Uiso 1 1 calc R
C5 C 0.1195(10) 0.3465(7) 0.3207(7) 0.028(2) Uani 1 1 d .
H5 H 0.1088 0.2782 0.3310 0.034 Uiso 1 1 calc R
C11 C 0.3950(10) 0.1598(6) 0.3530(6) 0.019(2) Uani 1 1 d .
C12 C 0.3135(10) 0.0819(6) 0.3887(7) 0.025(2) Uani 1 1 d .
H12 H 0.2680 0.0700 0.4521 0.030 Uiso 1 1 calc R
C13 C 0.2995(11) 0.0227(7) 0.3316(7) 0.030(3) Uani 1 1 d .
H13 H 0.2460 -0.0287 0.3563 0.036 Uiso 1 1 calc R
C14 C 0.3659(12) 0.0409(7) 0.2373(8) 0.035(3) Uani 1 1 d .
H14 H 0.3550 0.0025 0.1982 0.041 Uiso 1 1 calc R
C15 C 0.4505(12) 0.1178(7) 0.2001(7) 0.034(3) Uani 1 1 d .
H15 H 0.4973 0.1285 0.1368 0.041 Uiso 1 1 calc R
C16 C 0.4640(11) 0.1769(7) 0.2568(7) 0.028(2) Uani 1 1 d .
H16 H 0.5184 0.2279 0.2318 0.034 Uiso 1 1 calc R
C21 C 0.2975(10) 0.1999(7) 0.5404(6) 0.021(2) Uani 1 1 d .
C22 C 0.3585(10) 0.1155(6) 0.5896(7) 0.023(2) Uani 1 1 d .
H22 H 0.4530 0.0811 0.5629 0.028 Uiso 1 1 calc R
C23 C 0.2819(11) 0.0802(7) 0.6790(7) 0.029(2) Uani 1 1 d .
H23 H 0.3253 0.0228 0.7121 0.035 Uiso 1 1 calc R
C24 C 0.1415(11) 0.1302(7) 0.7187(7) 0.026(2) Uani 1 1 d .
H24 H 0.0899 0.1055 0.7784 0.031 Uiso 1 1 calc R
C25 C 0.0768(11) 0.2150(7) 0.6724(7) 0.027(2) Uani 1 1 d .
H25 H -0.0175 0.2490 0.7000 0.033 Uiso 1 1 calc R
C26 C 0.1554(10) 0.2501(7) 0.5820(7) 0.025(2) Uani 1 1 d .
H26 H 0.1121 0.3078 0.5493 0.030 Uiso 1 1 calc R
C41 C 0.5971(10) 0.2177(6) 0.4385(6) 0.020(2) Uani 1 1 d .
C42 C 0.7113(10) 0.1450(7) 0.4028(7) 0.028(2) Uani 1 1 d .
H42 H 0.6920 0.1107 0.3629 0.034 Uiso 1 1 calc R
C43 C 0.8517(11) 0.1227(7) 0.4251(7) 0.032(3) Uani 1 1 d .
H43 H 0.9259 0.0733 0.4006 0.039 Uiso 1 1 calc R
C44 C 0.8838(10) 0.1718(7) 0.4826(7) 0.029(3) Uani 1 1 d .
H44 H 0.9794 0.1561 0.4976 0.035 Uiso 1 1 calc R
C45 C 0.7730(11) 0.2460(7) 0.5189(7) 0.029(2) Uani 1 1 d .
H45 H 0.7946 0.2805 0.5578 0.035 Uiso 1 1 calc R
C46 C 0.6316(10) 0.2679(6) 0.4972(6) 0.024(2) Uani 1 1 d .
H46 H 0.5576 0.3171 0.5220 0.029 Uiso 1 1 calc R
C1P C 0.5727(11) 0.4603(6) 0.1525(6) 0.024(2) Uani 1 1 d .
H1P1 H 0.6041 0.3945 0.1397 0.029 Uiso 1 1 calc R
H1P2 H 0.4820 0.4894 0.1282 0.029 Uiso 1 1 calc R
C2P C 0.7186(10) 0.4180(7) 0.2966(7) 0.030(2) Uani 1 1 d .
H2P1 H 0.7194 0.4206 0.3600 0.036 Uiso 1 1 calc R
H2P2 H 0.7566 0.3515 0.2864 0.036 Uiso 1 1 calc R
C3P C 0.5022(10) 0.5843(6) 0.2889(6) 0.024(2) Uani 1 1 d .
H3P1 H 0.4071 0.6194 0.2723 0.029 Uiso 1 1 calc R
H3P2 H 0.4931 0.5884 0.3534 0.029 Uiso 1 1 calc R
C4P C 0.8362(11) 0.4752(7) 0.1360(6) 0.029(2) Uani 1 1 d .
H4P1 H 0.8675 0.4076 0.1285 0.034 Uiso 1 1 calc R
H4P2 H 0.9173 0.5099 0.0977 0.034 Uiso 1 1 calc R
C5P C 0.7835(10) 0.5782(7) 0.2492(7) 0.030(3) Uani 1 1 d .
H5P1 H 0.8645 0.6129 0.2107 0.036 Uiso 1 1 calc R
H5P2 H 0.7825 0.5764 0.3138 0.036 Uiso 1 1 calc R
C6P C 0.6040(12) 0.7364(7) 0.2446(7) 0.036(3) Uani 1 1 d .
H6P1 H 0.5067 0.7700 0.2322 0.054 Uiso 1 1 calc R
H6P2 H 0.6849 0.7680 0.2031 0.054 Uiso 1 1 calc R
H6P3 H 0.6042 0.7372 0.3079 0.054 Uiso 1 1 calc R
C7P C 0.7229(13) 0.5203(8) 0.0041(7) 0.046(3) Uani 1 1 d .
H7P1 H 0.7984 0.5608 -0.0275 0.069 Uiso 1 1 calc R
H7P2 H 0.6286 0.5472 -0.0154 0.069 Uiso 1 1 calc R
H7P3 H 0.7598 0.4562 -0.0110 0.069 Uiso 1 1 calc R
N1P N 0.6292(8) 0.6341(5) 0.2303(5) 0.0245(19) Uani 1 1 d .
N2P N 0.8188(8) 0.4815(5) 0.2314(6) 0.027(2) Uani 1 1 d .
N3P N 0.6958(9) 0.5151(6) 0.1036(5) 0.0252(19) Uani 1 1 d .
C1T C 0.7406(14) 0.1309(10) 0.9241(9) 0.055(4) Uani 1 1 d .
F1T F 0.7855(8) 0.1215(6) 0.8339(5) 0.085(3) Uani 1 1 d .
F2T F 0.6049(8) 0.1005(5) 0.9554(5) 0.067(2) Uani 1 1 d .
F3T F 0.8372(11) 0.0713(5) 0.9685(7) 0.101(3) Uani 1 1 d .
O1T O 0.6159(11) 0.3096(6) 0.8829(6) 0.076(3) Uani 1 1 d .
O2T O 0.6676(9) 0.2547(5) 1.0341(5) 0.048(2) Uani 1 1 d .
O3T O 0.8788(9) 0.2730(6) 0.9026(6) 0.061(2) Uani 1 1 d .
C1S C 0.226(2) 0.2367(10) 0.0213(10) 0.097(6) Uani 1 1 d .
H1S1 H 0.3147 0.2625 0.0193 0.146 Uiso 1 1 calc R
H1S2 H 0.2563 0.1705 0.0115 0.146 Uiso 1 1 calc R
H1S3 H 0.1553 0.2393 0.0810 0.146 Uiso 1 1 calc R
O1S O 0.1549(10) 0.2905(7) -0.0471(6) 0.073(3) Uani 1 1 d .
H1S H 0.0623 0.2893 -0.0306 0.109 Uiso 1 1 calc R
C2S C 0.9296(19) 0.1308(13) 0.1630(12) 0.021(4) Uani 0.50 1 d P
H2S1 H 1.0262 0.1229 0.1796 0.031 Uiso 0.50 1 calc PR
H2S2 H 0.9456 0.1040 0.1076 0.031 Uiso 0.50 1 calc PR
H2S3 H 0.8599 0.0977 0.2130 0.031 Uiso 0.50 1 calc PR
O2S O 0.8694(15) 0.2262(8) 0.1472(9) 0.029(3) Uani 0.50 1 d P
H2S H 0.9057 0.2498 0.0932 0.043 Uiso 0.50 1 calc PR
H1C H 0.661(12) 0.605(8) 0.111(7) 0.08(4) Uiso 1 1 d .

loop_
_atom_site_aniso_label
_atom_site_aniso_U_11
_atom_site_aniso_U_22
_atom_site_aniso_U_33
_atom_site_aniso_U_23
_atom_site_aniso_U_13
_atom_site_aniso_U_12
Ru1 0.0148(4) 0.0229(5) 0.0223(5) -0.0065(4) -0.0061(3) -0.0036(3)
P1 0.0171(13) 0.0237(14) 0.0231(15) -0.0071(12) -0.0058(11) -0.0046(11)
P2 0.0185(14) 0.0263(14) 0.0234(14) -0.0063(12) -0.0074(11) -0.0060(11)
S1 0.052(2) 0.0418(18) 0.0391(19) -0.0012(15) -0.0139(16) -0.0177(15)
Cl1 0.0218(13) 0.0291(14) 0.0273(14) -0.0113(11) -0.0071(11) -0.0052(10)
C1 0.022(6) 0.030(6) 0.030(6) -0.012(5) -0.013(5) -0.001(4)
C2 0.026(6) 0.031(6) 0.024(6) 0.001(5) -0.009(5) -0.012(5)
C3 0.017(5) 0.023(6) 0.043(7) -0.014(5) -0.018(5) 0.004(4)
C4 0.013(5) 0.045(7) 0.022(6) -0.008(5) -0.006(4) -0.006(5)
C5 0.024(6) 0.029(6) 0.037(6) -0.003(5) -0.013(5) -0.010(5)
C11 0.014(5) 0.017(5) 0.027(6) -0.010(4) -0.004(4) 0.001(4)
C12 0.016(5) 0.031(6) 0.030(6) -0.008(5) -0.010(5) -0.001(4)
C13 0.023(6) 0.030(6) 0.041(7) -0.011(5) -0.010(5) -0.005(5)
C14 0.044(7) 0.024(6) 0.050(8) -0.019(6) -0.028(6) -0.003(5)
C15 0.040(7) 0.037(7) 0.026(6) -0.013(5) -0.004(5) -0.002(5)
C16 0.030(6) 0.029(6) 0.028(6) -0.011(5) -0.003(5) -0.008(5)
C21 0.014(5) 0.029(6) 0.024(6) -0.008(5) -0.006(4) -0.008(4)
C22 0.019(5) 0.023(6) 0.032(6) -0.007(5) -0.009(5) -0.004(4)
C23 0.032(6) 0.023(6) 0.039(7) -0.006(5) -0.021(5) -0.004(5)
C24 0.030(6) 0.030(6) 0.022(6) -0.005(5) -0.009(5) -0.012(5)
C25 0.025(6) 0.034(6) 0.026(6) -0.012(5) -0.002(5) -0.009(5)
C26 0.021(5) 0.030(6) 0.033(6) -0.008(5) -0.015(5) -0.006(4)
C41 0.019(5) 0.025(5) 0.023(5) -0.001(5) -0.009(4) -0.013(4)
C42 0.024(6) 0.026(6) 0.035(6) -0.010(5) -0.002(5) -0.007(5)
C43 0.019(6) 0.042(7) 0.041(7) -0.019(6) -0.006(5) -0.006(5)
C44 0.011(5) 0.033(6) 0.044(7) -0.001(5) -0.007(5) -0.009(5)
C45 0.025(6) 0.036(6) 0.027(6) 0.000(5) -0.007(5) -0.013(5)
C46 0.013(5) 0.028(6) 0.032(6) -0.009(5) -0.003(4) -0.001(4)
C1P 0.030(6) 0.025(6) 0.022(6) -0.012(5) -0.005(5) -0.007(4)
C2P 0.017(5) 0.040(6) 0.035(6) -0.004(5) -0.009(5) -0.008(5)
C3P 0.023(5) 0.032(6) 0.023(6) -0.006(5) -0.007(5) -0.013(4)
C4P 0.023(6) 0.037(6) 0.027(6) -0.008(5) -0.002(5) -0.009(5)
C5P 0.026(6) 0.041(7) 0.026(6) 0.008(5) -0.012(5) -0.017(5)
C6P 0.046(7) 0.031(6) 0.037(7) -0.001(5) -0.015(6) -0.018(5)
C7P 0.049(8) 0.064(8) 0.030(7) -0.014(6) 0.000(6) -0.025(6)
N1P 0.019(4) 0.021(4) 0.035(5) -0.001(4) -0.008(4) -0.009(3)
N2P 0.022(5) 0.025(5) 0.032(5) 0.003(4) -0.007(4) -0.009(4)
N3P 0.025(5) 0.033(5) 0.021(5) -0.008(4) -0.004(4) -0.013(4)
C1T 0.038(8) 0.074(10) 0.054(9) -0.026(8) 0.009(7) -0.024(7)
F1T 0.070(5) 0.130(7) 0.069(5) -0.065(5) 0.025(4) -0.051(5)
F2T 0.073(5) 0.065(5) 0.065(5) -0.033(4) 0.022(4) -0.040(4)
F3T 0.114(7) 0.043(5) 0.159(9) -0.021(5) -0.077(7) 0.019(5)
O1T 0.095(7) 0.074(6) 0.072(6) 0.021(5) -0.048(6) -0.035(5)
O2T 0.067(6) 0.047(5) 0.034(5) -0.018(4) 0.002(4) -0.022(4)
O3T 0.053(6) 0.080(6) 0.058(6) -0.019(5) 0.002(4) -0.036(5)
C1S 0.151(17) 0.067(11) 0.070(11) -0.002(9) -0.030(12) -0.017(11)
O1S 0.073(7) 0.090(7) 0.052(6) 0.015(5) -0.027(5) -0.019(6)
C2S 0.007(9) 0.040(13) 0.013(10) 0.000(9) 0.004(8) -0.013(9)
O2S 0.040(9) 0.008(7) 0.049(9) -0.010(6) -0.027(8) -0.001(6)

loop_
_atom_type_symbol
_atom_type_description
_atom_type_scat_dispersion_real
_atom_type_scat_dispersion_imag
_atom_type_scat_source
C C 0.0033 0.0016 'International Tables Vol C Tables 4.2.6.8 and 6.1.1.4'
H H 0.0000 0.0000 'International Tables Vol C Tables 4.2.6.8 and 6.1.1.4'
N N 0.0061 0.0033 'International Tables Vol C Tables 4.2.6.8 and 6.1.1.4'
O O 0.0106 0.0060 'International Tables Vol C Tables 4.2.6.8 and 6.1.1.4'
F F 0.0171 0.0103 'International Tables Vol C Tables 4.2.6.8 and 6.1.1.4'
P P 0.1023 0.0942 'International Tables Vol C Tables 4.2.6.8 and 6.1.1.4'
S S 0.1246 0.1234 'International Tables Vol C Tables 4.2.6.8 and 6.1.1.4'
Cl Cl 0.1484 0.1585 'International Tables Vol C Tables 4.2.6.8 and 6.1.1.4'
Ru Ru -1.2594 0.8363 'International Tables Vol C Tables 4.2.6.8 and 6.1.1.4'

loop_
_geom_angle_atom_site_label_1
_geom_angle_atom_site_label_2
_geom_angle_atom_site_label_3
_geom_angle
C1 Ru1 C5 38.3(3)
C1 Ru1 C3 62.3(3)
C5 Ru1 C3 62.3(3)
C1 Ru1 C4 62.9(3)
C5 Ru1 C4 36.9(3)
C3 Ru1 C4 37.9(3)
C1 Ru1 C2 38.1(3)
C5 Ru1 C2 63.1(3)
C3 Ru1 C2 36.2(3)
C4 Ru1 C2 62.3(3)
C1 Ru1 P2 98.8(3)
C5 Ru1 P2 135.8(3)
C3 Ru1 P2 114.8(3)
C4 Ru1 P2 151.0(3)
C2 Ru1 P2 89.2(2)
C1 Ru1 P1 110.6(2)
C5 Ru1 P1 91.5(3)
C3 Ru1 P1 146.6(3)
C4 Ru1 P1 108.8(3)
C2 Ru1 P1 148.6(2)
P2 Ru1 P1 98.38(9)
C1 Ru1 Cl1 155.9(2)
C5 Ru1 Cl1 134.6(3)
C3 Ru1 Cl1 93.8(2)
C4 Ru1 Cl1 100.6(2)
C2 Ru1 Cl1 119.8(2)
P2 Ru1 Cl1 88.42(9)
P1 Ru1 Cl1 90.89(9)
C11 P1 C41 103.1(4)
C11 P1 C21 102.8(4)
C41 P1 C21 98.5(4)
C11 P1 Ru1 111.1(3)
C41 P1 Ru1 122.5(3)
C21 P1 Ru1 116.3(3)
C2P P2 C3P 96.4(4)
C2P P2 C1P 96.0(4)
C3P P2 C1P 101.8(4)
C2P P2 Ru1 132.3(3)
C3P P2 Ru1 109.4(3)
C1P P2 Ru1 115.9(3)
O2T S1 O3T 114.1(5)
O2T S1 O1T 113.4(5)
O3T S1 O1T 115.8(5)
O2T S1 C1T 104.3(5)
O3T S1 C1T 103.2(5)
O1T S1 C1T 104.1(6)
C5 C1 C2 107.1(8)
C5 C1 Ru1 71.4(5)
C2 C1 Ru1 72.5(5)
C3 C2 C1 107.6(8)
C3 C2 Ru1 71.3(5)
C1 C2 Ru1 69.4(5)
C2 C3 C4 109.6(8)
C2 C3 Ru1 72.6(5)
C4 C3 Ru1 71.2(5)
C5 C4 C3 107.5(8)
C5 C4 Ru1 71.0(5)
C3 C4 Ru1 70.9(5)
C4 C5 C1 108.1(8)
C4 C5 Ru1 72.1(5)
C1 C5 Ru1 70.3(5)
C16 C11 C12 118.7(8)
C16 C11 P1 117.1(7)
C12 C11 P1 123.9(7)
C13 C12 C11 121.5(9)
C14 C13 C12 119.3(9)
C13 C14 C15 120.3(9)
C16 C15 C14 120.4(9)
C15 C16 C11 119.8(9)
C22 C21 C26 118.4(9)
C22 C21 P1 121.6(7)
C26 C21 P1 120.1(7)
C21 C22 C23 121.0(9)
C24 C23 C22 119.9(9)
C25 C24 C23 121.1(9)
C24 C25 C26 118.5(9)
C21 C26 C25 121.1(9)
C42 C41 C46 117.4(9)
C42 C41 P1 125.9(7)
C46 C41 P1 116.6(7)
C43 C42 C41 121.4(9)
C44 C43 C42 120.7(9)
C43 C44 C45 119.6(9)
C46 C45 C44 119.7(9)
C45 C46 C41 121.2(8)
N3P C1P P2 113.7(6)
N2P C2P P2 110.3(7)
N1P C3P P2 116.0(6)
N2P C4P N3P 112.8(7)
N2P C5P N1P 113.9(7)
C3P N1P C6P 111.3(7)
C3P N1P C5P 110.5(7)
C6P N1P C5P 111.1(7)
C5P N2P C4P 113.8(8)
C5P N2P C2P 113.4(8)
C4P N2P C2P 113.4(8)
C7P N3P C4P 111.3(8)
C7P N3P C1P 110.4(7)
C4P N3P C1P 112.0(8)
F3T C1T F2T 107.5(11)
F3T C1T F1T 108.5(10)
F2T C1T F1T 105.3(10)
F3T C1T S1 112.4(9)
F2T C1T S1 111.8(8)
F1T C1T S1 111.1(9)

loop_
_geom_bond_atom_site_label_1
_geom_bond_atom_site_label_2
_geom_bond_distance
Ru1 C1 2.199(9)
Ru1 C5 2.213(9)
Ru1 C3 2.224(9)
Ru1 C4 2.227(9)
Ru1 C2 2.240(9)
Ru1 P2 2.277(3)
Ru1 P1 2.291(3)
Ru1 Cl1 2.447(2)
P1 C11 1.826(9)
P1 C41 1.839(9)
P1 C21 1.856(9)
P2 C2P 1.837(9)
P2 C3P 1.840(9)
P2 C1P 1.854(9)
S1 O2T 1.413(7)
S1 O3T 1.429(8)
S1 O1T 1.442(9)
S1 C1T 1.809(13)
C1 C5 1.447(13)
C1 C2 1.448(12)
C2 C3 1.386(12)
C3 C4 1.444(12)
C4 C5 1.404(12)
C11 C16 1.411(12)
C11 C12 1.409(11)
C12 C13 1.384(12)
C13 C14 1.381(13)
C14 C15 1.416(13)
C15 C16 1.376(12)
C21 C22 1.362(12)
C21 C26 1.396(12)
C22 C23 1.385(13)
C23 C24 1.375(13)
C24 C25 1.359(12)
C25 C26 1.402(13)
C41 C42 1.389(12)
C41 C46 1.393(12)
C42 C43 1.369(13)
C43 C44 1.357(13)
C44 C45 1.392(13)
C45 C46 1.374(13)
C1P N3P 1.457(11)
C2P N2P 1.461(11)
C3P N1P 1.478(10)
C4P N2P 1.429(12)
C4P N3P 1.453(12)
C5P N2P 1.419(11)
C5P N1P 1.527(11)
C6P N1P 1.488(11)
C7P N3P 1.446(12)
C1T F3T 1.302(15)
C1T F2T 1.340(12)
C1T F1T 1.342(13)
C1S O1S 1.367(16)
C2S O2S 1.350(19)
